data_7032886
loop_
_publ_author_name
'McKinven, Jamie'
'Nichol, Gary S.'
'Arnold, Polly L.'

_publ_section_title
;
 Arene-ligated heteroleptic terphenolate complexes of thorium.
;
_journal_issue 46
_journal_name_full 'Dalton transactions (Cambridge, England : 2003)'
_journal_page_first 17416
_journal_page_last 17421
_journal_paper_doi 10.1039/c4dt02995j
_journal_volume 43
_journal_year 2014
_chemical_formula_moiety 'C48 H50 B2 O2 Th'
_chemical_formula_sum 'C48 H50 B2 O2 Th'
_chemical_formula_weight 912.54
_chemical_name_systematic ?
_space_group_crystal_system monoclinic
_space_group_IT_number 14
_space_group_name_Hall '-P 2yn'
_space_group_name_H-M_alt 'P 1 21/n 1'
_symmetry_space_group_name_Hall '-P 2yn'
_symmetry_space_group_name_H-M 'P 1 21/n 1'
_atom_sites_solution_hydrogens geom
_audit_creation_method SHELXL-2014
_cell_angle_alpha 90
_cell_angle_beta 122.674(11)
_cell_angle_gamma 90
_cell_formula_units_Z 4
_cell_length_a 22.1631(18)
_cell_length_b 21.5236(13)
_cell_length_c 10.9028(8)
_cell_measurement_reflns_used 938
_cell_measurement_temperature 170(2)
_cell_measurement_theta_max 21.8130
_cell_measurement_theta_min 3.4030
_cell_volume 4377.9(8)
_computing_cell_refinement
;
CrysAlisPro, Agilent Technologies,
Version 1.171.36.24 (release 03-12-2012 CrysAlis171 .NET)
(compiled Dec  3 2012,18:21:49)
;
_computing_data_collection
;
CrysAlisPro, Agilent Technologies,
Version 1.171.36.24 (release 03-12-2012 CrysAlis171 .NET)
(compiled Dec  3 2012,18:21:49)
;
_computing_data_reduction
;
CrysAlisPro, Agilent Technologies,
Version 1.171.36.24 (release 03-12-2012 CrysAlis171 .NET)
(compiled Dec  3 2012,18:21:49)
;
_computing_molecular_graphics 'ORTEP (Farrugia, 1997)'
_computing_publication_material 'enCIFer (Allen et al., 2004)'
_computing_structure_refinement 'SHELXL-2014 (Sheldrick, 2014)'
_computing_structure_solution 'SIR-92 (Giacovazzo, 1994)'
_diffrn_ambient_temperature 170(2)
_diffrn_detector_area_resol_mean 70330
_diffrn_measured_fraction_theta_full 0.998
_diffrn_measured_fraction_theta_max 0.999
_diffrn_measurement_device_type 'Xcalibur, Eos'
_diffrn_measurement_method '\w scans'
_diffrn_radiation_type MoK\a
_diffrn_radiation_wavelength 0.71073
_diffrn_reflns_av_R_equivalents 0.1148
_diffrn_reflns_av_unetI/netI 0.0828
_diffrn_reflns_Laue_measured_fraction_full 0.998
_diffrn_reflns_Laue_measured_fraction_max 0.999
_diffrn_reflns_limit_h_max 28
_diffrn_reflns_limit_h_min -28
_diffrn_reflns_limit_k_max 27
_diffrn_reflns_limit_k_min -27
_diffrn_reflns_limit_l_max 14
_diffrn_reflns_limit_l_min -14
_diffrn_reflns_number 70166
_diffrn_reflns_point_group_measured_fraction_full 0.998
_diffrn_reflns_point_group_measured_fraction_max 0.999
_diffrn_reflns_theta_full 25.242
_diffrn_reflns_theta_max 27.485
_diffrn_reflns_theta_min 2.917
_diffrn_source 'Enhance (Mo) X-ray Source'
_diffrn_standards_decay_% 0
_diffrn_standards_number 0
_exptl_absorpt_coefficient_mu 3.441
_exptl_absorpt_correction_T_max 1.00000
_exptl_absorpt_correction_T_min 0.67271
_exptl_absorpt_correction_type multi-scan
_exptl_absorpt_process_details
;
CrysAlisPro, Agilent Technologies,
Version 1.171.36.24 (release 03-12-2012 CrysAlis171 .NET)
(compiled Dec  3 2012,18:21:49)
Empirical absorption correction using spherical harmonics,
 implemented in SCALE3 ABSPACK scaling algorithm.
;
_exptl_crystal_colour colourless
_exptl_crystal_density_diffrn 1.384
_exptl_crystal_description needle
_exptl_crystal_F_000 1816
_exptl_crystal_size_max 0.4394
_exptl_crystal_size_mid 0.0591
_exptl_crystal_size_min 0.0529
_refine_diff_density_max 3.442
_refine_diff_density_min -2.280
_refine_diff_density_rms 0.186
_refine_ls_extinction_method none
_refine_ls_goodness_of_fit_ref 1.234
_refine_ls_hydrogen_treatment constr
_refine_ls_matrix_type full
_refine_ls_number_parameters 490
_refine_ls_number_reflns 10027
_refine_ls_number_restraints 0
_refine_ls_restrained_S_all 1.234
_refine_ls_R_factor_all 0.1283
_refine_ls_R_factor_gt 0.0919
_refine_ls_shift/su_max 0.000
_refine_ls_shift/su_mean 0.000
_refine_ls_structure_factor_coef Fsqd
_refine_ls_weighting_details 'w=1/[\s^2^(Fo^2^)+(0.0145P)^2^+85.1623P] where P=(Fo^2^+2Fc^2^)/3'
_refine_ls_weighting_scheme calc
_refine_ls_wR_factor_gt 0.1834
_refine_ls_wR_factor_ref 0.1950
_reflns_Friedel_coverage 0.000
_reflns_number_gt 7268
_reflns_number_total 10027
_reflns_threshold_expression 'I > 2\s(I)'
_cod_data_source_file c4dt02995j2.cif
_cod_data_source_block Th(OTerMes)2(BH4)2
_cod_depositor_comments
;
 Marking attached hydrogen atoms.

 Antanas Vaitkus,
 2016-12-23

 Adding full bibliography for 7032884--7032888.cif.
;
_cod_original_cell_volume 4377.9(7)
_cod_database_code 7032886
_shelx_space_group_comment
;
The symmetry employed for this shelxl refinement is uniquely defined
by the following loop, which should always be used as a source of
symmetry information in preference to the above space-group names.
They are only intended as comments.
;
_shelxl_version_number 2014-3

loop_
_space_group_symop_operation_xyz
'x, y, z'
'-x+1/2, y+1/2, -z+1/2'
'-x, -y, -z'
'x-1/2, -y-1/2, z-1/2'

loop_
_atom_site_label
_atom_site_type_symbol
_atom_site_fract_x
_atom_site_fract_y
_atom_site_fract_z
_atom_site_U_iso_or_equiv
_atom_site_adp_type
_atom_site_occupancy
_atom_site_site_symmetry_order
_atom_site_calc_flag
_atom_site_refinement_flags_posn
_atom_site_refinement_flags_adp
_atom_site_attached_hydrogens
C1 C 0.7980(6) -0.0814(5) 0.8516(12) 0.030(3) Uani 1 1 d . . 0
C2 C 0.8435(6) -0.1324(6) 0.9171(13) 0.033(3) Uani 1 1 d . . 0
C3 C 0.8706(7) -0.1598(6) 0.8420(15) 0.040(3) Uani 1 1 d . . 0
H3 H 0.9007 -0.1952 0.8821 0.047 Uiso 1 1 calc R U 0
C4 C 0.8547(7) -0.1366(6) 0.7102(15) 0.042(3) Uani 1 1 d . . 0
H4 H 0.8744 -0.1558 0.6610 0.050 Uiso 1 1 calc R U 0
C5 C 0.8103(7) -0.0856(6) 0.6485(14) 0.040(3) Uani 1 1 d . . 0
H5 H 0.7995 -0.0702 0.5570 0.048 Uiso 1 1 calc R U 0
C6 C 0.7818(6) -0.0571(6) 0.7183(13) 0.032(3) Uani 1 1 d . . 0
C7 C 0.7340(6) -0.0030(5) 0.6618(13) 0.032(3) Uani 1 1 d . . 0
C8 C 0.7651(7) 0.0552(6) 0.7223(14) 0.040(3) Uani 1 1 d . . 0
C9 C 0.7178(9) 0.1059(6) 0.6790(16) 0.053(4) Uani 1 1 d . . 0
H9 H 0.7372 0.1451 0.7224 0.063 Uiso 1 1 calc R U 0
C10 C 0.6456(8) 0.1024(7) 0.5786(16) 0.050(4) Uani 1 1 d . . 0
C11 C 0.6184(8) 0.0436(7) 0.5256(14) 0.046(3) Uani 1 1 d . . 0
H11 H 0.5681 0.0395 0.4592 0.055 Uiso 1 1 calc R U 0
C12 C 0.6600(7) -0.0091(6) 0.5639(13) 0.037(3) Uani 1 1 d . . 0
C13 C 0.8443(8) 0.0630(8) 0.8270(17) 0.061(4) Uani 1 1 d . . 0
H13A H 0.8562 0.1074 0.8405 0.091 Uiso 1 1 calc R U 0
H13B H 0.8699 0.0424 0.7881 0.091 Uiso 1 1 calc R U 0
H13C H 0.8585 0.0444 0.9209 0.091 Uiso 1 1 calc R U 0
C14 C 0.5994(10) 0.1593(8) 0.527(2) 0.075(5) Uani 1 1 d . . 0
H14A H 0.6149 0.1875 0.6096 0.113 Uiso 1 1 calc R U 0
H14B H 0.5494 0.1474 0.4859 0.113 Uiso 1 1 calc R U 0
H14C H 0.6037 0.1802 0.4525 0.113 Uiso 1 1 calc R U 0
C15 C 0.6278(7) -0.0713(7) 0.4993(15) 0.050(4) Uani 1 1 d . . 0
H15A H 0.5890 -0.0661 0.3971 0.075 Uiso 1 1 calc R U 0
H15B H 0.6087 -0.0900 0.5535 0.075 Uiso 1 1 calc R U 0
H15C H 0.6648 -0.0986 0.5053 0.075 Uiso 1 1 calc R U 0
C16 C 0.8635(6) -0.1579(6) 1.0630(13) 0.034(3) Uani 1 1 d . . 0
C17 C 0.8190(7) -0.2008(6) 1.0727(14) 0.039(3) Uani 1 1 d . . 0
C18 C 0.8408(8) -0.2273(6) 1.2076(16) 0.048(4) Uani 1 1 d . . 0
H18 H 0.8107 -0.2564 1.2149 0.057 Uiso 1 1 calc R U 0
C19 C 0.9053(8) -0.2114(7) 1.3291(16) 0.047(4) Uani 1 1 d . . 0
C20 C 0.9483(7) -0.1687(7) 1.3172(14) 0.043(3) Uani 1 1 d . . 0
H20 H 0.9929 -0.1577 1.4020 0.051 Uiso 1 1 calc R U 0
C21 C 0.9285(6) -0.1418(6) 1.1867(14) 0.039(3) Uani 1 1 d . . 0
C22 C 0.7463(8) -0.2173(8) 0.9362(16) 0.063(5) Uani 1 1 d . . 0
H22A H 0.7512 -0.2551 0.8922 0.095 Uiso 1 1 calc R U 0
H22B H 0.7302 -0.1830 0.8661 0.095 Uiso 1 1 calc R U 0
H22C H 0.7112 -0.2243 0.9631 0.095 Uiso 1 1 calc R U 0
C23 C 0.9277(9) -0.2388(8) 1.4770(17) 0.064(4) Uani 1 1 d . . 0
H23A H 0.9772 -0.2267 1.5495 0.096 Uiso 1 1 calc R U 0
H23B H 0.9243 -0.2842 1.4697 0.096 Uiso 1 1 calc R U 0
H23C H 0.8959 -0.2231 1.5066 0.096 Uiso 1 1 calc R U 0
C24 C 0.9768(7) -0.0941(8) 1.1779(17) 0.060(4) Uani 1 1 d . . 0
H24A H 0.9946 -0.0647 1.2588 0.090 Uiso 1 1 calc R U 0
H24B H 0.9495 -0.0717 1.0852 0.090 Uiso 1 1 calc R U 0
H24C H 1.0175 -0.1153 1.1839 0.090 Uiso 1 1 calc R U 0
C25 C 0.7837(6) 0.0894(5) 1.2024(12) 0.030(3) Uani 1 1 d . . 0
C26 C 0.8304(6) 0.1405(5) 1.2497(13) 0.031(3) Uani 1 1 d . . 0
C27 C 0.8535(7) 0.1659(6) 1.3869(13) 0.043(3) Uani 1 1 d . . 0
H27 H 0.8847 0.2007 1.4213 0.051 Uiso 1 1 calc R U 0
C28 C 0.8316(8) 0.1409(7) 1.4710(14) 0.047(3) Uani 1 1 d . . 0
H28 H 0.8479 0.1584 1.5638 0.056 Uiso 1 1 calc R U 0
C29 C 0.7862(7) 0.0907(6) 1.4242(14) 0.043(3) Uani 1 1 d . . 0
H29 H 0.7717 0.0739 1.4849 0.052 Uiso 1 1 calc R U 0
C30 C 0.7611(6) 0.0641(5) 1.2874(12) 0.029(2) Uani 1 1 d . . 0
C31 C 0.7120(7) 0.0103(6) 1.2376(14) 0.039(3) Uani 1 1 d . . 0
C32 C 0.7405(8) -0.0494(7) 1.2380(14) 0.046(3) Uani 1 1 d . . 0
C33 C 0.6955(8) -0.1017(6) 1.1978(14) 0.047(3) Uani 1 1 d . . 0
H33 H 0.7139 -0.1414 1.1965 0.056 Uiso 1 1 calc R U 0
C34 C 0.6265(8) -0.0968(7) 1.1609(15) 0.048(3) Uani 1 1 d . . 0
C35 C 0.6000(8) -0.0391(7) 1.1602(14) 0.048(4) Uani 1 1 d . . 0
H35 H 0.5513 -0.0352 1.1314 0.057 Uiso 1 1 calc R U 0
C36 C 0.6426(7) 0.0142(6) 1.2007(13) 0.039(3) Uani 1 1 d . . 0
C37 C 0.8185(7) -0.0579(7) 1.2891(15) 0.047(3) Uani 1 1 d . . 0
H37A H 0.8323 -0.1014 1.3167 0.071 Uiso 1 1 calc R U 0
H37B H 0.8484 -0.0311 1.3735 0.071 Uiso 1 1 calc R U 0
H37C H 0.8253 -0.0467 1.2102 0.071 Uiso 1 1 calc R U 0
C38 C 0.5802(9) -0.1538(7) 1.1153(19) 0.066(5) Uani 1 1 d . . 0
H38A H 0.6056 -0.1888 1.1051 0.099 Uiso 1 1 calc R U 0
H38B H 0.5354 -0.1461 1.0217 0.099 Uiso 1 1 calc R U 0
H38C H 0.5694 -0.1638 1.1892 0.099 Uiso 1 1 calc R U 0
C39 C 0.6104(7) 0.0766(7) 1.1976(15) 0.046(3) Uani 1 1 d . . 0
H39A H 0.6390 0.0961 1.2938 0.070 Uiso 1 1 calc R U 0
H39B H 0.5611 0.0708 1.1724 0.070 Uiso 1 1 calc R U 0
H39C H 0.6103 0.1033 1.1247 0.070 Uiso 1 1 calc R U 0
C40 C 0.8552(6) 0.1682(6) 1.1606(13) 0.034(3) Uani 1 1 d . . 0
C41 C 0.8171(7) 0.2179(6) 1.0636(15) 0.040(3) Uani 1 1 d . . 0
C42 C 0.8434(8) 0.2441(6) 0.9873(15) 0.050(4) Uani 1 1 d . . 0
H42 H 0.8175 0.2775 0.9230 0.060 Uiso 1 1 calc R U 0
C43 C 0.9055(8) 0.2243(7) 0.9992(16) 0.055(4) Uani 1 1 d . . 0
C44 C 0.9409(7) 0.1750(7) 1.0903(15) 0.049(4) Uani 1 1 d . . 0
H44 H 0.9835 0.1604 1.0991 0.059 Uiso 1 1 calc R U 0
C45 C 0.9173(7) 0.1456(7) 1.1701(15) 0.047(3) Uani 1 1 d . . 0
C46 C 0.7506(8) 0.2423(7) 1.0474(19) 0.062(4) Uani 1 1 d . . 0
H46A H 0.7384 0.2824 0.9969 0.093 Uiso 1 1 calc R U 0
H46B H 0.7581 0.2477 1.1439 0.093 Uiso 1 1 calc R U 0
H46C H 0.7113 0.2128 0.9907 0.093 Uiso 1 1 calc R U 0
C47 C 0.9318(9) 0.2539(9) 0.909(2) 0.078(6) Uani 1 1 d . . 0
H47A H 0.9721 0.2298 0.9206 0.117 Uiso 1 1 calc R U 0
H47B H 0.9474 0.2966 0.9423 0.117 Uiso 1 1 calc R U 0
H47C H 0.8927 0.2543 0.8060 0.117 Uiso 1 1 calc R U 0
C48 C 0.9575(8) 0.0909(8) 1.2640(19) 0.068(5) Uani 1 1 d . . 0
H48A H 0.9316 0.0526 1.2155 0.102 Uiso 1 1 calc R U 0
H48B H 0.9618 0.0947 1.3579 0.102 Uiso 1 1 calc R U 0
H48C H 1.0054 0.0895 1.2799 0.102 Uiso 1 1 calc R U 0
B1 B 0.5877(10) -0.0692(11) 0.796(2) 0.064(6) Uani 1 1 d . . 4
B2 B 0.5933(11) 0.1099(10) 0.821(2) 0.067(6) Uani 1 1 d . . 4
O1 O 0.7679(4) -0.0509(4) 0.9153(9) 0.0363(19) Uani 1 1 d . . 0
O2 O 0.7600(4) 0.0637(4) 1.0700(8) 0.0332(18) Uani 1 1 d . . 0
Th1 Th 0.68548(2) 0.01964(2) 0.86819(5) 0.03613(14) Uani 1 1 d . . 0

loop_
_atom_site_aniso_label
_atom_site_aniso_U_11
_atom_site_aniso_U_22
_atom_site_aniso_U_33
_atom_site_aniso_U_23
_atom_site_aniso_U_13
_atom_site_aniso_U_12
C1 0.040(6) 0.026(6) 0.034(6) -0.008(5) 0.027(6) 0.000(5)
C2 0.028(6) 0.031(7) 0.037(7) -0.006(5) 0.016(5) -0.005(5)
C3 0.036(7) 0.031(7) 0.055(8) -0.007(6) 0.027(6) 0.002(5)
C4 0.036(7) 0.046(8) 0.050(8) 0.000(6) 0.027(6) 0.005(6)
C5 0.047(7) 0.046(8) 0.036(7) -0.002(6) 0.029(6) 0.002(6)
C6 0.035(6) 0.031(6) 0.032(6) -0.004(5) 0.018(5) -0.005(5)
C7 0.039(6) 0.030(6) 0.037(6) -0.001(5) 0.026(6) -0.002(5)
C8 0.051(8) 0.041(8) 0.036(7) 0.008(6) 0.029(6) -0.001(6)
C9 0.089(12) 0.031(7) 0.048(8) -0.011(6) 0.043(9) -0.009(8)
C10 0.061(10) 0.043(8) 0.049(9) 0.002(7) 0.032(8) 0.004(7)
C11 0.054(8) 0.051(9) 0.031(7) 0.011(6) 0.022(6) 0.008(7)
C12 0.046(7) 0.039(8) 0.029(6) 0.002(5) 0.022(6) -0.001(6)
C13 0.057(9) 0.068(11) 0.066(10) -0.020(9) 0.040(9) -0.020(8)
C14 0.084(13) 0.066(12) 0.084(13) 0.021(10) 0.051(11) 0.037(10)
C15 0.044(8) 0.057(10) 0.047(8) 0.000(7) 0.023(7) -0.009(7)
C16 0.031(6) 0.033(7) 0.036(7) 0.007(5) 0.017(5) 0.007(5)
C17 0.042(7) 0.029(7) 0.042(7) -0.002(6) 0.020(6) 0.001(6)
C18 0.049(8) 0.035(8) 0.066(10) 0.019(7) 0.035(8) 0.007(6)
C19 0.057(9) 0.046(8) 0.051(8) 0.014(7) 0.038(8) 0.024(7)
C20 0.026(6) 0.056(9) 0.037(7) 0.003(6) 0.011(6) 0.014(6)
C21 0.029(6) 0.040(7) 0.045(8) -0.002(6) 0.019(6) 0.003(6)
C22 0.063(10) 0.070(11) 0.049(9) 0.000(8) 0.026(8) -0.027(9)
C23 0.072(11) 0.059(10) 0.061(10) 0.004(8) 0.037(9) 0.014(9)
C24 0.028(7) 0.082(12) 0.054(9) 0.008(8) 0.012(7) -0.001(7)
C25 0.032(6) 0.027(6) 0.026(6) 0.000(5) 0.014(5) 0.006(5)
C26 0.031(6) 0.026(6) 0.034(6) -0.001(5) 0.015(5) 0.006(5)
C27 0.040(7) 0.037(7) 0.027(6) -0.010(6) 0.002(6) -0.009(6)
C28 0.056(9) 0.045(8) 0.030(7) -0.013(6) 0.016(6) 0.001(7)
C29 0.058(9) 0.038(8) 0.032(7) 0.000(6) 0.024(6) 0.009(7)
C30 0.031(6) 0.029(6) 0.032(6) 0.000(5) 0.019(5) 0.001(5)
C31 0.047(7) 0.041(8) 0.042(7) -0.005(6) 0.032(6) -0.005(6)
C32 0.068(10) 0.043(8) 0.030(7) 0.006(6) 0.029(7) 0.003(7)
C33 0.061(9) 0.035(7) 0.042(8) 0.000(6) 0.025(7) 0.004(7)
C34 0.047(8) 0.047(9) 0.044(8) 0.010(7) 0.021(7) 0.000(7)
C35 0.041(7) 0.063(10) 0.038(7) 0.011(7) 0.021(6) 0.003(7)
C36 0.057(8) 0.029(7) 0.042(7) 0.004(6) 0.035(6) 0.001(6)
C37 0.050(8) 0.046(8) 0.043(8) 0.011(7) 0.023(7) 0.017(7)
C38 0.062(10) 0.050(10) 0.079(12) 0.009(9) 0.034(9) -0.009(8)
C39 0.045(8) 0.057(9) 0.049(8) 0.004(7) 0.033(7) 0.006(7)
C40 0.026(6) 0.032(7) 0.030(6) -0.008(5) 0.006(5) -0.002(5)
C41 0.039(7) 0.030(7) 0.048(8) 0.001(6) 0.022(6) -0.006(6)
C42 0.053(9) 0.033(8) 0.047(8) -0.001(6) 0.015(7) -0.002(7)
C43 0.049(9) 0.055(10) 0.050(9) 0.006(7) 0.020(7) -0.012(7)
C44 0.033(7) 0.061(10) 0.048(8) 0.000(7) 0.018(6) -0.004(7)
C45 0.045(8) 0.042(8) 0.046(8) 0.000(7) 0.019(7) -0.007(6)
C46 0.051(9) 0.055(10) 0.078(11) 0.021(9) 0.035(9) 0.020(8)
C47 0.051(10) 0.089(14) 0.082(13) 0.014(11) 0.028(9) -0.023(9)
C48 0.050(9) 0.070(12) 0.076(12) 0.014(9) 0.029(9) 0.025(8)
B1 0.044(10) 0.096(16) 0.055(11) -0.003(11) 0.028(9) -0.017(10)
B2 0.073(13) 0.071(13) 0.054(11) 0.004(10) 0.032(10) 0.037(11)
O1 0.045(5) 0.035(5) 0.034(5) 0.000(4) 0.025(4) 0.004(4)
O2 0.037(4) 0.033(5) 0.032(4) -0.006(4) 0.020(4) -0.005(4)
Th1 0.0327(2) 0.0437(3) 0.0294(2) -0.0072(2) 0.01499(17) 0.0059(2)

loop_
_atom_type_symbol
_atom_type_description
_atom_type_scat_dispersion_real
_atom_type_scat_dispersion_imag
_atom_type_scat_source
C C 0.0033 0.0016 'International Tables Vol C Tables 4.2.6.8 and 6.1.1.4'
H H 0.0000 0.0000 'International Tables Vol C Tables 4.2.6.8 and 6.1.1.4'
O O 0.0106 0.0060 'International Tables Vol C Tables 4.2.6.8 and 6.1.1.4'
Th Th -7.2400 8.8979 'International Tables Vol C Tables 4.2.6.8 and 6.1.1.4'
B B 0.0013 0.0007 'International Tables Vol C Tables 4.2.6.8 and 6.1.1.4'

loop_
_geom_angle_atom_site_label_1
_geom_angle_atom_site_label_2
_geom_angle_atom_site_label_3
_geom_angle
O1 C1 C6 115.4(10)
O1 C1 C2 122.3(10)
C6 C1 C2 122.3(10)
C3 C2 C1 117.2(11)
C3 C2 C16 119.8(11)
C1 C2 C16 123.1(11)
C4 C3 C2 121.1(12)
C4 C3 H3 119.5
C2 C3 H3 119.5
C3 C4 C5 120.7(12)
C3 C4 H4 119.7
C5 C4 H4 119.7
C6 C5 C4 120.4(12)
C6 C5 H5 119.8
C4 C5 H5 119.8
C5 C6 C1 118.4(11)
C5 C6 C7 124.6(11)
C1 C6 C7 117.1(10)
C12 C7 C8 121.0(11)
C12 C7 C6 122.0(11)
C8 C7 C6 116.7(11)
C12 C7 Th1 80.8(7)
C8 C7 Th1 77.8(7)
C6 C7 Th1 106.4(7)
C9 C8 C7 116.4(12)
C9 C8 C13 121.5(13)
C7 C8 C13 122.1(13)
C9 C8 Th1 80.3(8)
C7 C8 Th1 75.3(7)
C13 C8 Th1 113.6(8)
C10 C9 C8 124.3(13)
C10 C9 H9 117.9
C8 C9 H9 117.9
C9 C10 C11 116.2(14)
C9 C10 C14 121.5(15)
C11 C10 C14 122.3(15)
C12 C11 C10 123.7(14)
C12 C11 H11 118.1
C10 C11 H11 118.1
C11 C12 C7 118.2(12)
C11 C12 C15 121.4(12)
C7 C12 C15 120.3(12)
C11 C12 Th1 82.3(8)
C7 C12 Th1 72.8(7)
C15 C12 Th1 116.3(8)
C8 C13 H13A 109.5
C8 C13 H13B 109.5
H13A C13 H13B 109.5
C8 C13 H13C 109.5
H13A C13 H13C 109.5
H13B C13 H13C 109.5
C10 C14 H14A 109.5
C10 C14 H14B 109.5
H14A C14 H14B 109.5
C10 C14 H14C 109.5
H14A C14 H14C 109.5
H14B C14 H14C 109.5
C12 C15 H15A 109.5
C12 C15 H15B 109.5
H15A C15 H15B 109.5
C12 C15 H15C 109.5
H15A C15 H15C 109.5
H15B C15 H15C 109.5
C21 C16 C17 119.8(12)
C21 C16 C2 119.8(11)
C17 C16 C2 120.3(11)
C16 C17 C18 119.5(12)
C16 C17 C22 119.6(12)
C18 C17 C22 120.8(12)
C19 C18 C17 120.3(13)
C19 C18 H18 119.9
C17 C18 H18 119.9
C18 C19 C20 119.3(13)
C18 C19 C23 120.0(14)
C20 C19 C23 120.6(14)
C21 C20 C19 121.9(13)
C21 C20 H20 119.0
C19 C20 H20 119.0
C20 C21 C16 119.1(12)
C20 C21 C24 120.6(12)
C16 C21 C24 120.3(12)
C17 C22 H22A 109.5
C17 C22 H22B 109.5
H22A C22 H22B 109.5
C17 C22 H22C 109.5
H22A C22 H22C 109.5
H22B C22 H22C 109.5
C19 C23 H23A 109.5
C19 C23 H23B 109.5
H23A C23 H23B 109.5
C19 C23 H23C 109.5
H23A C23 H23C 109.5
H23B C23 H23C 109.5
C21 C24 H24A 109.5
C21 C24 H24B 109.5
H24A C24 H24B 109.5
C21 C24 H24C 109.5
H24A C24 H24C 109.5
H24B C24 H24C 109.5
O2 C25 C30 118.7(10)
O2 C25 C26 119.7(10)
C30 C25 C26 121.7(11)
C25 C26 C27 117.9(12)
C25 C26 C40 122.5(11)
C27 C26 C40 119.6(11)
C28 C27 C26 120.5(12)
C28 C27 H27 119.7
C26 C27 H27 119.7
C27 C28 C29 121.2(12)
C27 C28 H28 119.4
C29 C28 H28 119.4
C28 C29 C30 120.5(13)
C28 C29 H29 119.7
C30 C29 H29 119.7
C25 C30 C29 118.3(11)
C25 C30 C31 121.6(10)
C29 C30 C31 120.1(11)
C36 C31 C32 118.7(12)
C36 C31 C30 123.4(12)
C32 C31 C30 117.8(12)
C33 C32 C31 118.7(13)
C33 C32 C37 119.6(13)
C31 C32 C37 121.6(13)
C34 C33 C32 121.7(14)
C34 C33 H33 119.2
C32 C33 H33 119.2
C33 C34 C35 118.7(14)
C33 C34 C38 119.6(14)
C35 C34 C38 121.7(14)
C34 C35 C36 121.9(13)
C34 C35 H35 119.1
C36 C35 H35 119.1
C31 C36 C35 120.3(13)
C31 C36 C39 120.2(12)
C35 C36 C39 119.5(12)
C32 C37 H37A 109.5
C32 C37 H37B 109.5
H37A C37 H37B 109.5
C32 C37 H37C 109.5
H37A C37 H37C 109.5
H37B C37 H37C 109.5
C34 C38 H38A 109.5
C34 C38 H38B 109.5
H38A C38 H38B 109.5
C34 C38 H38C 109.5
H38A C38 H38C 109.5
H38B C38 H38C 109.5
C36 C39 H39A 109.5
C36 C39 H39B 109.5
H39A C39 H39B 109.5
C36 C39 H39C 109.5
H39A C39 H39C 109.5
H39B C39 H39C 109.5
C45 C40 C41 118.7(12)
C45 C40 C26 120.5(11)
C41 C40 C26 120.8(11)
C42 C41 C40 119.2(13)
C42 C41 C46 120.2(13)
C40 C41 C46 120.6(12)
C41 C42 C43 123.1(14)
C41 C42 H42 118.5
C43 C42 H42 118.5
C44 C43 C42 117.3(14)
C44 C43 C47 121.4(15)
C42 C43 C47 121.3(15)
C43 C44 C45 123.0(14)
C43 C44 H44 118.5
C45 C44 H44 118.5
C44 C45 C40 118.7(13)
C44 C45 C48 120.0(14)
C40 C45 C48 121.3(13)
C41 C46 H46A 109.5
C41 C46 H46B 109.5
H46A C46 H46B 109.5
C41 C46 H46C 109.5
H46A C46 H46C 109.5
H46B C46 H46C 109.5
C43 C47 H47A 109.5
C43 C47 H47B 109.5
H47A C47 H47B 109.5
C43 C47 H47C 109.5
H47A C47 H47C 109.5
H47B C47 H47C 109.5
C45 C48 H48A 109.5
C45 C48 H48B 109.5
H48A C48 H48B 109.5
C45 C48 H48C 109.5
H48A C48 H48C 109.5
H48B C48 H48C 109.5
C1 O1 Th1 141.4(7)
C25 O2 Th1 156.5(7)
O2 Th1 O1 89.0(3)
O2 Th1 B2 87.8(5)
O1 Th1 B2 176.2(6)
O2 Th1 B1 132.5(5)
O1 Th1 B1 90.8(5)
B2 Th1 B1 92.9(7)
O2 Th1 C7 116.9(3)
O1 Th1 C7 58.6(3)
B2 Th1 C7 121.3(5)
B1 Th1 C7 103.0(5)
O2 Th1 C8 94.7(3)
O1 Th1 C8 69.8(3)
B2 Th1 C8 108.4(6)
B1 Th1 C8 129.3(5)
C7 Th1 C8 26.9(3)
O2 Th1 C12 141.5(3)
O1 Th1 C12 76.3(3)
B2 Th1 C12 105.0(5)
B1 Th1 C12 83.8(5)
C7 Th1 C12 26.3(3)
C8 Th1 C12 46.8(3)

loop_
_geom_bond_atom_site_label_1
_geom_bond_atom_site_label_2
_geom_bond_distance
C1 O1 1.361(13)
C1 C6 1.397(16)
C1 C2 1.399(16)
C2 C3 1.382(17)
C2 C16 1.505(17)
C3 C4 1.376(18)
C3 H3 0.9500
C4 C5 1.382(18)
C4 H4 0.9500
C5 C6 1.369(16)
C5 H5 0.9500
C6 C7 1.466(16)
C7 C12 1.399(17)
C7 C8 1.411(17)
C7 Th1 3.012(11)
C8 C9 1.408(19)
C8 C13 1.499(19)
C8 Th1 3.043(12)
C9 C10 1.37(2)
C9 H9 0.9500
C10 C11 1.39(2)
C10 C14 1.50(2)
C11 C12 1.378(18)
C11 H11 0.9500
C12 C15 1.503(18)
C12 Th1 3.112(12)
C13 H13A 0.9800
C13 H13B 0.9800
C13 H13C 0.9800
C14 H14A 0.9800
C14 H14B 0.9800
C14 H14C 0.9800
C15 H15A 0.9800
C15 H15B 0.9800
C15 H15C 0.9800
C16 C21 1.385(17)
C16 C17 1.396(17)
C17 C18 1.398(18)
C17 C22 1.532(19)
C18 C19 1.37(2)
C18 H18 0.9500
C19 C20 1.38(2)
C19 C23 1.53(2)
C20 C21 1.371(18)
C20 H20 0.9500
C21 C24 1.523(19)
C22 H22A 0.9800
C22 H22B 0.9800
C22 H22C 0.9800
C23 H23A 0.9800
C23 H23B 0.9800
C23 H23C 0.9800
C24 H24A 0.9800
C24 H24B 0.9800
C24 H24C 0.9800
C25 O2 1.359(13)
C25 C30 1.382(16)
C25 C26 1.404(16)
C26 C27 1.404(16)
C26 C40 1.475(17)
C27 C28 1.360(19)
C27 H27 0.9500
C28 C29 1.372(19)
C28 H28 0.9500
C29 C30 1.401(16)
C29 H29 0.9500
C30 C31 1.477(17)
C31 C36 1.366(17)
C31 C32 1.432(18)
C32 C33 1.406(19)
C32 C37 1.515(19)
C33 C34 1.361(19)
C33 H33 0.9500
C34 C35 1.37(2)
C34 C38 1.50(2)
C35 C36 1.396(18)
C35 H35 0.9500
C36 C39 1.512(18)
C37 H37A 0.9800
C37 H37B 0.9800
C37 H37C 0.9800
C38 H38A 0.9800
C38 H38B 0.9800
C38 H38C 0.9800
C39 H39A 0.9800
C39 H39B 0.9800
C39 H39C 0.9800
C40 C45 1.409(18)
C40 C41 1.419(17)
C41 C42 1.368(19)
C41 C46 1.484(19)
C42 C43 1.38(2)
C42 H42 0.9500
C43 C44 1.37(2)
C43 C47 1.53(2)
C44 C45 1.387(19)
C44 H44 0.9500
C45 C48 1.50(2)
C46 H46A 0.9800
C46 H46B 0.9800
C46 H46C 0.9800
C47 H47A 0.9800
C47 H47B 0.9800
C47 H47C 0.9800
C48 H48A 0.9800
C48 H48B 0.9800
C48 H48C 0.9800
B1 Th1 2.671(19)
B2 Th1 2.660(17)
O1 Th1 2.213(8)
O2 Th1 2.132(8)

loop_
_geom_torsion_atom_site_label_1
_geom_torsion_atom_site_label_2
_geom_torsion_atom_site_label_3
_geom_torsion_atom_site_label_4
_geom_torsion
O1 C1 C2 C3 179.7(11)
C6 C1 C2 C3 -2.0(18)
O1 C1 C2 C16 -0.3(18)
C6 C1 C2 C16 177.9(11)
C1 C2 C3 C4 1.5(18)
C16 C2 C3 C4 -178.4(11)
C2 C3 C4 C5 -1(2)
C3 C4 C5 C6 0(2)
C4 C5 C6 C1 -0.8(19)
C4 C5 C6 C7 -179.8(12)
O1 C1 C6 C5 -180.0(11)
C2 C1 C6 C5 1.6(18)
O1 C1 C6 C7 -0.9(16)
C2 C1 C6 C7 -179.3(11)
C5 C6 C7 C12 84.8(16)
C1 C6 C7 C12 -94.2(14)
C5 C6 C7 C8 -101.5(15)
C1 C6 C7 C8 79.4(14)
C5 C6 C7 Th1 174.1(10)
C1 C6 C7 Th1 -4.9(12)
C12 C7 C8 C9 0.2(18)
C6 C7 C8 C9 -173.5(11)
Th1 C7 C8 C9 -71.1(11)
C12 C7 C8 C13 -179.8(12)
C6 C7 C8 C13 6.5(18)
Th1 C7 C8 C13 108.9(12)
C12 C7 C8 Th1 71.3(10)
C6 C7 C8 Th1 -102.4(10)
C7 C8 C9 C10 -3(2)
C13 C8 C9 C10 176.6(14)
Th1 C8 C9 C10 -71.5(14)
C8 C9 C10 C11 5(2)
C8 C9 C10 C14 -174.2(14)
C9 C10 C11 C12 -3(2)
C14 C10 C11 C12 175.9(14)
C10 C11 C12 C7 0(2)
C10 C11 C12 C15 -178.0(13)
C10 C11 C12 Th1 65.8(13)
C8 C7 C12 C11 1.3(18)
C6 C7 C12 C11 174.7(11)
Th1 C7 C12 C11 71.0(11)
C8 C7 C12 C15 179.4(11)
C6 C7 C12 C15 -7.2(18)
Th1 C7 C12 C15 -110.9(11)
C8 C7 C12 Th1 -69.7(10)
C6 C7 C12 Th1 103.7(11)
C3 C2 C16 C21 80.8(16)
C1 C2 C16 C21 -99.1(14)
C3 C2 C16 C17 -94.9(15)
C1 C2 C16 C17 85.2(16)
C21 C16 C17 C18 -0.2(19)
C2 C16 C17 C18 175.5(12)
C21 C16 C17 C22 178.7(13)
C2 C16 C17 C22 -5.6(19)
C16 C17 C18 C19 0(2)
C22 C17 C18 C19 -179.0(13)
C17 C18 C19 C20 0(2)
C17 C18 C19 C23 177.9(13)
C18 C19 C20 C21 0(2)
C23 C19 C20 C21 -177.9(13)
C19 C20 C21 C16 0(2)
C19 C20 C21 C24 179.1(13)
C17 C16 C21 C20 0.2(19)
C2 C16 C21 C20 -175.5(11)
C17 C16 C21 C24 -178.8(12)
C2 C16 C21 C24 5.5(19)
O2 C25 C26 C27 179.8(10)
C30 C25 C26 C27 -0.5(17)
O2 C25 C26 C40 0.3(17)
C30 C25 C26 C40 180.0(11)
C25 C26 C27 C28 0.7(19)
C40 C26 C27 C28 -179.7(12)
C26 C27 C28 C29 0(2)
C27 C28 C29 C30 0(2)
O2 C25 C30 C29 179.6(10)
C26 C25 C30 C29 -0.1(17)
O2 C25 C30 C31 -0.2(17)
C26 C25 C30 C31 -179.9(11)
C28 C29 C30 C25 0.5(19)
C28 C29 C30 C31 -179.7(12)
C25 C30 C31 C36 -110.5(14)
C29 C30 C31 C36 69.7(17)
C25 C30 C31 C32 74.0(16)
C29 C30 C31 C32 -105.8(14)
C36 C31 C32 C33 1.2(19)
C30 C31 C32 C33 176.9(11)
C36 C31 C32 C37 -175.1(11)
C30 C31 C32 C37 0.6(18)
C31 C32 C33 C34 -1(2)
C37 C32 C33 C34 175.4(12)
C32 C33 C34 C35 1(2)
C32 C33 C34 C38 178.5(13)
C33 C34 C35 C36 -2(2)
C38 C34 C35 C36 -179.2(13)
C32 C31 C36 C35 -1.9(19)
C30 C31 C36 C35 -177.4(12)
C32 C31 C36 C39 -179.4(11)
C30 C31 C36 C39 5.1(19)
C34 C35 C36 C31 2(2)
C34 C35 C36 C39 179.9(13)
C25 C26 C40 C45 -88.5(15)
C27 C26 C40 C45 91.9(15)
C25 C26 C40 C41 91.5(15)
C27 C26 C40 C41 -88.1(15)
C45 C40 C41 C42 -2.8(19)
C26 C40 C41 C42 177.2(12)
C45 C40 C41 C46 178.6(13)
C26 C40 C41 C46 -1.4(19)
C40 C41 C42 C43 0(2)
C46 C41 C42 C43 178.9(14)
C41 C42 C43 C44 1(2)
C41 C42 C43 C47 178.4(14)
C42 C43 C44 C45 -1(2)
C47 C43 C44 C45 -177.7(15)
C43 C44 C45 C40 -2(2)
C43 C44 C45 C48 178.3(15)
C41 C40 C45 C44 3.5(19)
C26 C40 C45 C44 -176.6(12)
C41 C40 C45 C48 -176.5(13)
C26 C40 C45 C48 3(2)
C6 C1 O1 Th1 12.5(18)
C2 C1 O1 Th1 -169.1(9)
C30 C25 O2 Th1 36(2)
C26 C25 O2 Th1 -144.1(15)
